data_4304326
loop_
_publ_author_name
'Susan E. Latturner'
'Mercouri G. Kanatzidis'

_publ_contact_author
;
M. G. Kanatzidis
;
_publ_contact_author_email ' m-kanatzidis@northwestern.edu '
_publ_section_title
;
RE(AuAl2)nAl2(AuxSi1-x)2: A New Homologous Series of Quaternary
Intermetallics Grown from Aluminum Flux
;
_journal_name_full 'Inorganic Chemistry'
_journal_page_first 2089
_journal_page_last 2097
_journal_paper_doi 10.1021/ic701799z
_journal_volume 47
_journal_year 2008
_chemical_formula_sum 'Al6 Au2.25 Eu2 Si2.75'
_chemical_formula_weight 986.76
_chemical_name_systematic
; 
 ? 
;
_space_group_IT_number 139
_symmetry_cell_setting tetragonal
_symmetry_space_group_name_Hall '-I 4 2'
_symmetry_space_group_name_H-M 'I 4/m m m'
_atom_sites_solution_primary direct
_atom_sites_solution_secondary difmap
_audit_creation_method SHELXL-97
_cell_angle_alpha 90.00
_cell_angle_beta 90.00
_cell_angle_gamma 90.00
_cell_formula_units_Z 2
_cell_length_a 4.2967(8)
_cell_length_b 4.2967(8)
_cell_length_c 27.871(8)
_cell_measurement_temperature 293(2)
_cell_volume 514.5(2)
_computing_cell_refinement 'Bruker SAINT software (Bruker, 1999)'
_computing_data_collection 'Bruker SMART software (Bruker, 1997)'
_computing_data_reduction 'Bruker SAINT software (Bruker, 1999)'
_computing_structure_refinement 'SHELXL-97 (Sheldrick, 1997)'
_computing_structure_solution 'SHELXS-97 (Sheldrick, 1990)'
_diffrn_ambient_temperature 293(2)
_diffrn_measured_fraction_theta_full 0.983
_diffrn_measured_fraction_theta_max 0.983
_diffrn_measurement_device_type 'CCD area detector (Bruker AXS)'
_diffrn_measurement_method 'phi and omega scans'
_diffrn_radiation_monochromator graphite
_diffrn_radiation_source 'fine-focus sealed tube'
_diffrn_radiation_type MoK\a
_diffrn_radiation_wavelength 0.71073
_diffrn_reflns_av_R_equivalents 0.0453
_diffrn_reflns_av_sigmaI/netI 0.0180
_diffrn_reflns_limit_h_max 5
_diffrn_reflns_limit_h_min -5
_diffrn_reflns_limit_k_max 5
_diffrn_reflns_limit_k_min -5
_diffrn_reflns_limit_l_max 36
_diffrn_reflns_limit_l_min -36
_diffrn_reflns_number 2576
_diffrn_reflns_theta_full 28.08
_diffrn_reflns_theta_max 28.08
_diffrn_reflns_theta_min 2.92
_exptl_absorpt_coefficient_mu 30.542
_exptl_absorpt_correction_type multi-scan
_exptl_absorpt_process_details SADABS
_exptl_crystal_colour silver
_exptl_crystal_density_diffrn 6.370
_exptl_crystal_density_method 'not measured'
_exptl_crystal_description plate
_exptl_crystal_F_000 505
_exptl_crystal_size_max 0.4
_exptl_crystal_size_mid 0.3
_exptl_crystal_size_min 0.1
_refine_diff_density_max 1.377
_refine_diff_density_min -0.906
_refine_diff_density_rms 0.231
_refine_ls_extinction_coef 0.00201(14)
_refine_ls_extinction_expression Fc^*^=kFc[1+0.001xFc^2^\l^3^/sin(2\q)]^-1/4^
_refine_ls_extinction_method SHELXL
_refine_ls_goodness_of_fit_ref 1.109
_refine_ls_matrix_type full
_refine_ls_number_parameters 21
_refine_ls_number_reflns 236
_refine_ls_number_restraints 0
_refine_ls_restrained_S_all 1.109
_refine_ls_R_factor_all 0.0186
_refine_ls_R_factor_gt 0.0159
_refine_ls_shift/su_max 0.000
_refine_ls_shift/su_mean 0.000
_refine_ls_structure_factor_coef Fsqd
_refine_ls_weighting_details 'calc w=1/[\s^2^(Fo^2^)+(0.0213P)^2^+0.0000P] where P=(Fo^2^+2Fc^2^)/3'
_refine_ls_weighting_scheme calc
_refine_ls_wR_factor_gt 0.0361
_refine_ls_wR_factor_ref 0.0366
_reflns_number_gt 224
_reflns_number_total 236
_reflns_threshold_expression >2sigma(I)
_cod_data_source_file ic701799z-file001_10.cif
_cod_data_source_block sl28im
_cod_depositor_comments
;
The following automatic conversions were performed:
'_exptl_absorpt_correction_type' value 'Multi-scan' changed to
'multi-scan' according to
'/home/saulius/struct/CIF-dictionaries/cif_core.dic' dictionary named
'cif_core.dic' version 2.4.1 from 2010-06-29.

Automatic conversion script
Id: cif_fix_enum 1527 2010-12-29 10:47:43Z saulius 
;
_cod_original_cell_volume 514.6(2)
_cod_database_code 4304326

loop_
_symmetry_equiv_pos_as_xyz
'x, y, z'
'-x, -y, z'
'-y, x, z'
'y, -x, z'
'-x, y, -z'
'x, -y, -z'
'y, x, -z'
'-y, -x, -z'
'x+1/2, y+1/2, z+1/2'
'-x+1/2, -y+1/2, z+1/2'
'-y+1/2, x+1/2, z+1/2'
'y+1/2, -x+1/2, z+1/2'
'-x+1/2, y+1/2, -z+1/2'
'x+1/2, -y+1/2, -z+1/2'
'y+1/2, x+1/2, -z+1/2'
'-y+1/2, -x+1/2, -z+1/2'
'-x, -y, -z'
'x, y, -z'
'y, -x, -z'
'-y, x, -z'
'x, -y, z'
'-x, y, z'
'-y, -x, z'
'y, x, z'
'-x+1/2, -y+1/2, -z+1/2'
'x+1/2, y+1/2, -z+1/2'
'y+1/2, -x+1/2, -z+1/2'
'-y+1/2, x+1/2, -z+1/2'
'x+1/2, -y+1/2, z+1/2'
'-x+1/2, y+1/2, z+1/2'
'-y+1/2, -x+1/2, z+1/2'
'y+1/2, x+1/2, z+1/2'

loop_
_atom_site_label
_atom_site_type_symbol
_atom_site_fract_x
_atom_site_fract_y
_atom_site_fract_z
_atom_site_U_iso_or_equiv
_atom_site_adp_type
_atom_site_occupancy
_atom_site_symmetry_multiplicity
_atom_site_calc_flag
_atom_site_refinement_flags
_atom_site_disorder_assembly
_atom_site_disorder_group
Au1 Au 0.0000 0.0000 0.0000 0.00457(18) Uani 1 16 d S . .
Eu2 Eu -1.0000 -1.0000 -0.148180(17) 0.00543(18) Uani 1 8 d S . .
Au3 Au -0.5000 -0.5000 -0.19605(4) 0.0080(4) Uani 0.248(2) 8 d SP . .
Si3 Si -0.5000 -0.5000 -0.19605(4) 0.0080(4) Uani 0.75 8 d SP . .
Au5 Au -1.5000 -1.5000 -0.10362(3) 0.0055(3) Uani 0.379(2) 8 d SP . .
Si5 Si -1.5000 -1.5000 -0.10362(3) 0.0055(3) Uani 0.62 8 d SP . .
Al2 Al 0.0000 -0.5000 -0.05234(7) 0.0052(5) Uani 1 4 d S . .
Al1 Al -1.0000 -0.5000 -0.2500 0.0074(6) Uani 1 8 d S . .

loop_
_atom_site_aniso_label
_atom_site_aniso_U_11
_atom_site_aniso_U_22
_atom_site_aniso_U_33
_atom_site_aniso_U_23
_atom_site_aniso_U_13
_atom_site_aniso_U_12
Au1 0.0042(2) 0.0042(2) 0.0053(3) 0.000 0.000 0.000
Eu2 0.0050(2) 0.0050(2) 0.0063(3) 0.000 0.000 0.000
Au3 0.0074(5) 0.0074(5) 0.0093(6) 0.000 0.000 0.000
Si3 0.0074(5) 0.0074(5) 0.0093(6) 0.000 0.000 0.000
Au5 0.0055(3) 0.0055(3) 0.0054(4) 0.000 0.000 0.000
Si5 0.0055(3) 0.0055(3) 0.0054(4) 0.000 0.000 0.000
Al2 0.0075(10) 0.0056(9) 0.0026(11) 0.000 0.000 0.000
Al1 0.0090(9) 0.0090(9) 0.0043(14) 0.000 0.000 0.000

loop_
_atom_type_symbol
_atom_type_description
_atom_type_scat_dispersion_real
_atom_type_scat_dispersion_imag
_atom_type_scat_source
Al Al 0.0645 0.0514 'International Tables Vol C Tables 4.2.6.8 and 6.1.1.4'
Si Si 0.0817 0.0704 'International Tables Vol C Tables 4.2.6.8 and 6.1.1.4'
Eu Eu -0.1578 3.6682 'International Tables Vol C Tables 4.2.6.8 and 6.1.1.4'
Au Au -2.0133 8.8022 'International Tables Vol C Tables 4.2.6.8 and 6.1.1.4'

loop_
_geom_angle_atom_site_label_1
_geom_angle_atom_site_label_2
_geom_angle_atom_site_label_3
_geom_angle
_geom_angle_site_symmetry_1
_geom_angle_site_symmetry_3
_geom_angle_publ_flag
Al2 Au1 Al2 180.00(7) 19_655 3_455 ?
Al2 Au1 Al2 71.60(3) 19_655 17 ?
Al2 Au1 Al2 108.40(3) 3_455 17 ?
Al2 Au1 Al2 108.40(3) 19_655 . ?
Al2 Au1 Al2 71.60(3) 3_455 . ?
Al2 Au1 Al2 180.00(7) 17 . ?
Al2 Au1 Al2 71.60(3) 19_655 17_545 ?
Al2 Au1 Al2 108.40(3) 3_455 17_545 ?
Al2 Au1 Al2 111.64(7) 17 17_545 ?
Al2 Au1 Al2 68.36(7) . 17_545 ?
Al2 Au1 Al2 108.40(3) 19_655 1_565 ?
Al2 Au1 Al2 71.60(3) 3_455 1_565 ?
Al2 Au1 Al2 68.36(7) 17 1_565 ?
Al2 Au1 Al2 111.64(7) . 1_565 ?
Al2 Au1 Al2 180.00(7) 17_545 1_565 ?
Al2 Au1 Al2 68.36(7) 19_655 3 ?
Al2 Au1 Al2 111.64(7) 3_455 3 ?
Al2 Au1 Al2 108.40(3) 17 3 ?
Al2 Au1 Al2 71.60(3) . 3 ?
Al2 Au1 Al2 108.40(3) 17_545 3 ?
Al2 Au1 Al2 71.60(3) 1_565 3 ?
Al2 Au1 Al2 111.64(7) 19_655 19 ?
Al2 Au1 Al2 68.36(7) 3_455 19 ?
Al2 Au1 Al2 71.60(3) 17 19 ?
Al2 Au1 Al2 108.40(3) . 19 ?
Al2 Au1 Al2 71.60(3) 17_545 19 ?
Al2 Au1 Al2 108.40(3) 1_565 19 ?
Al2 Au1 Al2 180.00(7) 3 19 ?
Si5 Eu2 Au5 0.00(3) 1_665 1_665 ?
Si5 Eu2 Au5 135.53(3) 1_665 . ?
Au5 Eu2 Au5 135.53(3) 1_665 . ?
Si5 Eu2 Si5 81.767(11) 1_665 1_565 ?
Au5 Eu2 Si5 81.767(11) 1_665 1_565 ?
Au5 Eu2 Si5 81.767(11) . 1_565 ?
Si5 Eu2 Si5 81.767(11) 1_665 1_655 ?
Au5 Eu2 Si5 81.767(11) 1_665 1_655 ?
Au5 Eu2 Si5 81.767(11) . 1_655 ?
Si5 Eu2 Si5 135.53(3) 1_565 1_655 ?
Si5 Eu2 Au5 81.767(11) 1_665 1_565 ?
Au5 Eu2 Au5 81.767(11) 1_665 1_565 ?
Au5 Eu2 Au5 81.767(11) . 1_565 ?
Si5 Eu2 Au5 0.00(3) 1_565 1_565 ?
Si5 Eu2 Au5 135.53(3) 1_655 1_565 ?
Si5 Eu2 Au5 81.767(11) 1_665 1_655 ?
Au5 Eu2 Au5 81.767(11) 1_665 1_655 ?
Au5 Eu2 Au5 81.767(11) . 1_655 ?
Si5 Eu2 Au5 135.53(3) 1_565 1_655 ?
Si5 Eu2 Au5 0.00(3) 1_655 1_655 ?
Au5 Eu2 Au5 135.53(3) 1_565 1_655 ?
Si5 Eu2 Si3 178.53(2) 1_665 1_445 ?
Au5 Eu2 Si3 178.53(2) 1_665 1_445 ?
Au5 Eu2 Si3 45.94(3) . 1_445 ?
Si5 Eu2 Si3 98.752(10) 1_565 1_445 ?
Si5 Eu2 Si3 98.752(10) 1_655 1_445 ?
Au5 Eu2 Si3 98.752(10) 1_565 1_445 ?
Au5 Eu2 Si3 98.752(10) 1_655 1_445 ?
Si5 Eu2 Au3 178.53(2) 1_665 1_445 ?
Au5 Eu2 Au3 178.53(2) 1_665 1_445 ?
Au5 Eu2 Au3 45.94(3) . 1_445 ?
Si5 Eu2 Au3 98.752(10) 1_565 1_445 ?
Si5 Eu2 Au3 98.752(10) 1_655 1_445 ?
Au5 Eu2 Au3 98.752(10) 1_565 1_445 ?
Au5 Eu2 Au3 98.752(10) 1_655 1_445 ?
Si3 Eu2 Au3 0.00(3) 1_445 1_445 ?
Si5 Eu2 Au3 45.94(3) 1_665 . ?
Au5 Eu2 Au3 45.94(3) 1_665 . ?
Au5 Eu2 Au3 178.53(2) . . ?
Si5 Eu2 Au3 98.752(10) 1_565 . ?
Si5 Eu2 Au3 98.752(10) 1_655 . ?
Au5 Eu2 Au3 98.752(10) 1_565 . ?
Au5 Eu2 Au3 98.752(10) 1_655 . ?
Si3 Eu2 Au3 132.58(4) 1_445 . ?
Au3 Eu2 Au3 132.58(4) 1_445 . ?
Si5 Au3 Au5 0.0 1_665 1_665 ?
Si5 Au3 Al1 124.99(2) 1_665 25_334 ?
Au5 Au3 Al1 124.99(2) 1_665 25_334 ?
Si5 Au3 Al1 124.99(2) 1_665 . ?
Au5 Au3 Al1 124.99(2) 1_665 . ?
Al1 Au3 Al1 70.80(2) 25_334 . ?
Si5 Au3 Al1 124.99(2) 1_665 25_344 ?
Au5 Au3 Al1 124.99(2) 1_665 25_344 ?
Al1 Au3 Al1 110.02(4) 25_334 25_344 ?
Al1 Au3 Al1 70.80(2) . 25_344 ?
Si5 Au3 Al1 124.99(2) 1_665 1_655 ?
Au5 Au3 Al1 124.99(2) 1_665 1_655 ?
Al1 Au3 Al1 70.80(2) 25_334 1_655 ?
Al1 Au3 Al1 110.02(4) . 1_655 ?
Al1 Au3 Al1 70.80(2) 25_344 1_655 ?
Si5 Au3 Eu2 66.29(2) 1_665 1_665 ?
Au5 Au3 Eu2 66.29(2) 1_665 1_665 ?
Al1 Au3 Eu2 139.551(10) 25_334 1_665 ?
Al1 Au3 Eu2 139.551(10) . 1_665 ?
Al1 Au3 Eu2 72.551(14) 25_344 1_665 ?
Al1 Au3 Eu2 72.551(14) 1_655 1_665 ?
Si5 Au3 Eu2 66.29(2) 1_665 . ?
Au5 Au3 Eu2 66.29(2) 1_665 . ?
Al1 Au3 Eu2 72.551(14) 25_334 . ?
Al1 Au3 Eu2 72.551(14) . . ?
Al1 Au3 Eu2 139.551(10) 25_344 . ?
Al1 Au3 Eu2 139.551(10) 1_655 . ?
Eu2 Au3 Eu2 132.58(4) 1_665 . ?
Si5 Au3 Eu2 66.29(2) 1_665 1_565 ?
Au5 Au3 Eu2 66.29(2) 1_665 1_565 ?
Al1 Au3 Eu2 139.551(10) 25_334 1_565 ?
Al1 Au3 Eu2 72.551(14) . 1_565 ?
Al1 Au3 Eu2 72.551(14) 25_344 1_565 ?
Al1 Au3 Eu2 139.551(10) 1_655 1_565 ?
Eu2 Au3 Eu2 80.696(15) 1_665 1_565 ?
Eu2 Au3 Eu2 80.696(15) . 1_565 ?
Si5 Au3 Eu2 66.29(2) 1_665 1_655 ?
Au5 Au3 Eu2 66.29(2) 1_665 1_655 ?
Al1 Au3 Eu2 72.551(13) 25_334 1_655 ?
Al1 Au3 Eu2 139.551(10) . 1_655 ?
Al1 Au3 Eu2 139.551(10) 25_344 1_655 ?
Al1 Au3 Eu2 72.551(14) 1_655 1_655 ?
Eu2 Au3 Eu2 80.696(15) 1_665 1_655 ?
Eu2 Au3 Eu2 80.696(15) . 1_655 ?
Eu2 Au3 Eu2 132.58(4) 1_565 1_655 ?
Si3 Au5 Au3 0.0 1_445 1_445 ?
Si3 Au5 Al2 123.63(4) 1_445 3_345 ?
Au3 Au5 Al2 123.63(4) 1_445 3_345 ?
Si3 Au5 Al2 123.63(4) 1_445 1_445 ?
Au3 Au5 Al2 123.63(4) 1_445 1_445 ?
Al2 Au5 Al2 72.14(4) 3_345 1_445 ?
Si3 Au5 Al2 123.63(4) 1_445 3_335 ?
Au3 Au5 Al2 123.63(4) 1_445 3_335 ?
Al2 Au5 Al2 112.74(8) 3_345 3_335 ?
Al2 Au5 Al2 72.14(4) 1_445 3_335 ?
Si3 Au5 Al2 123.63(4) 1_445 1_345 ?
Au3 Au5 Al2 123.63(4) 1_445 1_345 ?
Al2 Au5 Al2 72.14(4) 3_345 1_345 ?
Al2 Au5 Al2 112.74(8) 1_445 1_345 ?
Al2 Au5 Al2 72.14(4) 3_335 1_345 ?
Si3 Au5 Eu2 67.764(16) 1_445 1_445 ?
Au3 Au5 Eu2 67.764(16) 1_445 1_445 ?
Al2 Au5 Eu2 138.986(8) 3_345 1_445 ?
Al2 Au5 Eu2 138.986(8) 1_445 1_445 ?
Al2 Au5 Eu2 70.40(3) 3_335 1_445 ?
Al2 Au5 Eu2 70.40(3) 1_345 1_445 ?
Si3 Au5 Eu2 67.764(16) 1_445 . ?
Au3 Au5 Eu2 67.764(16) 1_445 . ?
Al2 Au5 Eu2 70.40(3) 3_345 . ?
Al2 Au5 Eu2 70.40(3) 1_445 . ?
Al2 Au5 Eu2 138.986(8) 3_335 . ?
Al2 Au5 Eu2 138.986(8) 1_345 . ?
Eu2 Au5 Eu2 135.53(3) 1_445 . ?
Si3 Au5 Eu2 67.764(16) 1_445 1_545 ?
Au3 Au5 Eu2 67.764(16) 1_445 1_545 ?
Al2 Au5 Eu2 138.986(8) 3_345 1_545 ?
Al2 Au5 Eu2 70.40(3) 1_445 1_545 ?
Al2 Au5 Eu2 70.40(3) 3_335 1_545 ?
Al2 Au5 Eu2 138.986(8) 1_345 1_545 ?
Eu2 Au5 Eu2 81.767(11) 1_445 1_545 ?
Eu2 Au5 Eu2 81.767(11) . 1_545 ?
Si3 Au5 Eu2 67.764(16) 1_445 1_455 ?
Au3 Au5 Eu2 67.764(16) 1_445 1_455 ?
Al2 Au5 Eu2 70.40(3) 3_345 1_455 ?
Al2 Au5 Eu2 138.986(8) 1_445 1_455 ?
Al2 Au5 Eu2 138.986(8) 3_335 1_455 ?
Al2 Au5 Eu2 70.40(3) 1_345 1_455 ?
Eu2 Au5 Eu2 81.767(11) 1_445 1_455 ?
Eu2 Au5 Eu2 81.767(11) . 1_455 ?
Eu2 Au5 Eu2 135.53(3) 1_545 1_455 ?
Si5 Al2 Au5 0.00(3) 1_665 1_665 ?
Si5 Al2 Si5 112.74(8) 1_665 1_765 ?
Au5 Al2 Si5 112.74(8) 1_665 1_765 ?
Si5 Al2 Au5 112.74(8) 1_665 1_765 ?
Au5 Al2 Au5 112.74(8) 1_665 1_765 ?
Si5 Al2 Au5 0.00(3) 1_765 1_765 ?
Si5 Al2 Au1 108.128(11) 1_665 . ?
Au5 Al2 Au1 108.128(11) 1_665 . ?
Si5 Al2 Au1 108.128(11) 1_765 . ?
Au5 Al2 Au1 108.128(11) 1_765 . ?
Si5 Al2 Au1 108.128(11) 1_665 1_545 ?
Au5 Al2 Au1 108.128(11) 1_665 1_545 ?
Si5 Al2 Au1 108.128(11) 1_765 1_545 ?
Au5 Al2 Au1 108.128(11) 1_765 1_545 ?
Au1 Al2 Au1 111.64(7) . 1_545 ?
Si5 Al2 Al2 123.63(4) 1_665 17_545 ?
Au5 Al2 Al2 123.63(4) 1_665 17_545 ?
Si5 Al2 Al2 123.63(4) 1_765 17_545 ?
Au5 Al2 Al2 123.63(4) 1_765 17_545 ?
Au1 Al2 Al2 55.82(3) . 17_545 ?
Au1 Al2 Al2 55.82(3) 1_545 17_545 ?
Si5 Al2 Eu2 64.43(4) 1_665 1_655 ?
Au5 Al2 Eu2 64.43(4) 1_665 1_655 ?
Si5 Al2 Eu2 64.43(4) 1_765 1_655 ?
Au5 Al2 Eu2 64.43(4) 1_765 1_655 ?
Au1 Al2 Eu2 162.99(5) . 1_655 ?
Au1 Al2 Eu2 85.37(2) 1_545 1_655 ?
Al2 Al2 Eu2 141.19(2) 17_545 1_655 ?
Si5 Al2 Eu2 64.43(4) 1_665 1_665 ?
Au5 Al2 Eu2 64.43(4) 1_665 1_665 ?
Si5 Al2 Eu2 64.43(4) 1_765 1_665 ?
Au5 Al2 Eu2 64.43(4) 1_765 1_665 ?
Au1 Al2 Eu2 85.37(2) . 1_665 ?
Au1 Al2 Eu2 162.99(5) 1_545 1_665 ?
Al2 Al2 Eu2 141.19(2) 17_545 1_665 ?
Eu2 Al2 Eu2 77.62(4) 1_655 1_665 ?
Si3 Al1 Au3 0.00(4) 25_334 25_334 ?
Si3 Al1 Au3 109.20(2) 25_334 . ?
Au3 Al1 Au3 109.20(2) 25_334 . ?
Si3 Al1 Si3 110.02(4) 25_334 25_344 ?
Au3 Al1 Si3 110.02(4) 25_334 25_344 ?
Au3 Al1 Si3 109.20(2) . 25_344 ?
Si3 Al1 Si3 109.20(2) 25_334 1_455 ?
Au3 Al1 Si3 109.20(2) 25_334 1_455 ?
Au3 Al1 Si3 110.02(4) . 1_455 ?
Si3 Al1 Si3 109.20(2) 25_344 1_455 ?
Si3 Al1 Au3 110.02(4) 25_334 25_344 ?
Au3 Al1 Au3 110.02(4) 25_334 25_344 ?
Au3 Al1 Au3 109.20(2) . 25_344 ?
Si3 Al1 Au3 0.00(4) 25_344 25_344 ?
Si3 Al1 Au3 109.20(2) 1_455 25_344 ?
Si3 Al1 Au3 109.20(2) 25_334 1_455 ?
Au3 Al1 Au3 109.20(2) 25_334 1_455 ?
Au3 Al1 Au3 110.02(4) . 1_455 ?
Si3 Al1 Au3 109.20(2) 25_344 1_455 ?
Si3 Al1 Au3 0.00(4) 1_455 1_455 ?
Au3 Al1 Au3 109.20(2) 25_344 1_455 ?
Si3 Al1 Eu2 62.795(18) 25_334 25_234 ?
Au3 Al1 Eu2 62.795(18) 25_334 25_234 ?
Au3 Al1 Eu2 162.11(2) . 25_234 ?
Si3 Al1 Eu2 62.795(18) 25_344 25_234 ?
Si3 Al1 Eu2 87.86(3) 1_455 25_234 ?
Au3 Al1 Eu2 62.795(18) 25_344 25_234 ?
Au3 Al1 Eu2 87.86(3) 1_455 25_234 ?
Si3 Al1 Eu2 162.11(2) 25_334 1_565 ?
Au3 Al1 Eu2 162.11(2) 25_334 1_565 ?
Au3 Al1 Eu2 62.795(18) . 1_565 ?
Si3 Al1 Eu2 87.86(3) 25_344 1_565 ?
Si3 Al1 Eu2 62.795(18) 1_455 1_565 ?
Au3 Al1 Eu2 87.86(3) 25_344 1_565 ?
Au3 Al1 Eu2 62.795(18) 1_455 1_565 ?
Eu2 Al1 Eu2 129.471(13) 25_234 1_565 ?
Si3 Al1 Eu2 62.795(18) 25_334 25_334 ?
Au3 Al1 Eu2 62.795(18) 25_334 25_334 ?
Au3 Al1 Eu2 87.86(3) . 25_334 ?
Si3 Al1 Eu2 62.795(18) 25_344 25_334 ?
Si3 Al1 Eu2 162.11(2) 1_455 25_334 ?
Au3 Al1 Eu2 62.795(18) 25_344 25_334 ?
Au3 Al1 Eu2 162.11(2) 1_455 25_334 ?
Eu2 Al1 Eu2 74.25(2) 25_234 25_334 ?
Eu2 Al1 Eu2 129.471(13) 1_565 25_334 ?
Si3 Al1 Eu2 87.86(3) 25_334 . ?
Au3 Al1 Eu2 87.86(3) 25_334 . ?
Au3 Al1 Eu2 62.795(18) . . ?
Si3 Al1 Eu2 162.11(2) 25_344 . ?
Si3 Al1 Eu2 62.795(18) 1_455 . ?
Au3 Al1 Eu2 162.11(2) 25_344 . ?
Au3 Al1 Eu2 62.795(18) 1_455 . ?
Eu2 Al1 Eu2 129.471(13) 25_234 . ?
Eu2 Al1 Eu2 74.25(2) 1_565 . ?
Eu2 Al1 Eu2 129.471(13) 25_334 . ?

loop_
_geom_bond_atom_site_label_1
_geom_bond_atom_site_label_2
_geom_bond_distance
_geom_bond_site_symmetry_2
_geom_bond_publ_flag
Au1 Al2 2.5968(11) 19_655 ?
Au1 Al2 2.5968(11) 3_455 ?
Au1 Al2 2.5968(11) 17 ?
Au1 Al2 2.5968(11) . ?
Au1 Al2 2.5968(11) 17_545 ?
Au1 Al2 2.5968(11) 1_565 ?
Au1 Al2 2.5968(11) 3 ?
Au1 Al2 2.5968(11) 19 ?
Eu2 Si5 3.2823(6) 1_665 ?
Eu2 Au5 3.2823(6) 1_665 ?
Eu2 Au5 3.2823(6) . ?
Eu2 Si5 3.2823(6) 1_565 ?
Eu2 Si5 3.2823(6) 1_655 ?
Eu2 Au5 3.2823(6) 1_565 ?
Eu2 Au5 3.2823(6) 1_655 ?
Eu2 Si3 3.3183(7) 1_445 ?
Eu2 Au3 3.3183(7) 1_445 ?
Eu2 Au3 3.3183(7) . ?
Au3 Si5 2.5764(16) 1_665 ?
Au3 Au5 2.5764(16) 1_665 ?
Au3 Al1 2.6223(7) 25_334 ?
Au3 Al1 2.6223(7) . ?
Au3 Al1 2.6223(7) 25_344 ?
Au3 Al1 2.6223(7) 1_655 ?
Au3 Eu2 3.3183(7) 1_665 ?
Au3 Eu2 3.3183(7) 1_565 ?
Au3 Eu2 3.3183(7) 1_655 ?
Au5 Si3 2.5764(16) 1_445 ?
Au5 Au3 2.5764(16) 1_445 ?
Au5 Al2 2.5803(12) 3_345 ?
Au5 Al2 2.5803(12) 1_445 ?
Au5 Al2 2.5802(12) 3_335 ?
Au5 Al2 2.5803(12) 1_345 ?
Au5 Eu2 3.2823(6) 1_445 ?
Au5 Eu2 3.2823(6) 1_545 ?
Au5 Eu2 3.2823(6) 1_455 ?
Al2 Si5 2.5803(12) 1_665 ?
Al2 Au5 2.5803(12) 1_665 ?
Al2 Si5 2.5803(12) 1_765 ?
Al2 Au5 2.5803(12) 1_765 ?
Al2 Au1 2.5968(11) 1_545 ?
Al2 Al2 2.918(4) 17_545 ?
Al2 Eu2 3.4279(16) 1_655 ?
Al2 Eu2 3.4279(16) 1_665 ?
Al1 Si3 2.6223(7) 25_334 ?
Al1 Au3 2.6223(7) 25_334 ?
Al1 Si3 2.6223(7) 25_344 ?
Al1 Si3 2.6223(7) 1_455 ?
Al1 Au3 2.6223(7) 25_344 ?
Al1 Au3 2.6223(7) 1_455 ?
Al1 Eu2 3.5593(8) 25_234 ?
Al1 Eu2 3.5593(8) 1_565 ?
Al1 Eu2 3.5593(8) 25_334 ?
